data_4075898
loop_
_publ_author_name
'Janas, Zofia'
'Jerzykiewicz, Lucjan B.'
'Sobota, Piotr'
'Szczegot, Krzysztof'

_publ_section_title
;
 Homo- and Heterometallic Aluminum and Titanium Complexes of Tridentate
 (OSO) Ligand:&#x00A0; Synthesis, Structure, and Catalytic Activity
;
_journal_issue 16
_journal_name_full Organometallics
_journal_page_first 3987
_journal_paper_doi 10.1021/om050271o
_journal_volume 24
_journal_year 2005
_chemical_compound_source 'see text'
_chemical_formula_moiety 'C76 H130 Al2 O14 S2 Ti2 '
_chemical_formula_sum 'C76 H130 Al2 O14 S2 Ti2'
_chemical_formula_weight 1481.76
_chemical_name_systematic ' ?'
_space_group_IT_number 14
_symmetry_cell_setting monoclinic
_symmetry_Int_Tables_number 14
_symmetry_space_group_name_Hall '-P 2ybc'
_symmetry_space_group_name_H-M 'P 1 21/c 1'
_atom_sites_solution_hydrogens geom
_atom_sites_solution_primary direct
_atom_sites_solution_secondary difmap
_cell_angle_alpha 90
_cell_angle_beta 90.30(2)
_cell_angle_gamma 90
_cell_formula_units_Z 2
_cell_length_a 9.018(3)
_cell_length_b 21.743(4)
_cell_length_c 21.141(4)
_cell_measurement_reflns_used 11435
_cell_measurement_temperature 100
_cell_measurement_theta_max 28
_cell_measurement_theta_min 3
_cell_volume 4145.2(18)
_computing_cell_refinement 'CrysAlis RED (Oxford Diffraction, 2001)'
_computing_data_collection 'CrysAlis CCD (Oxford Diffraction, 2001)'
_computing_data_reduction 'CrysAlis RED'
_computing_molecular_graphics 'SHELXTL-NT (Bruker, 1999)'
_computing_publication_material 'SHELXTL-NT (Bruker, 1999)'
_computing_structure_refinement 'CRYSTALS (Watkin et al., 2003)'
_computing_structure_solution 'SHELXTL-NT (Bruker, 1999)'
_diffrn_ambient_temperature 100
_diffrn_measured_fraction_theta_full 0.995
_diffrn_measured_fraction_theta_max 0.902
_diffrn_measurement_device_type
;
Oxford Diffraction KUMA KM4
;
_diffrn_measurement_method \w
_diffrn_radiation_monochromator graphite
_diffrn_radiation_probe x-ray
_diffrn_radiation_source 'Kuma KM4CCD kappa-axis diffractometer'
_diffrn_radiation_type MoK\a
_diffrn_radiation_wavelength 0.71073
_diffrn_reflns_av_R_equivalents 0.0600
_diffrn_reflns_limit_h_max 12
_diffrn_reflns_limit_h_min -8
_diffrn_reflns_limit_k_max 28
_diffrn_reflns_limit_k_min -27
_diffrn_reflns_limit_l_max 27
_diffrn_reflns_limit_l_min -27
_diffrn_reflns_number 28734
_diffrn_reflns_reduction_process ' ?'
_diffrn_reflns_theta_full 21.43
_diffrn_reflns_theta_max 28.57
_diffrn_reflns_theta_min 3.52
_exptl_absorpt_coefficient_mu 0.321
_exptl_absorpt_correction_T_max 1.000
_exptl_absorpt_correction_T_min 1.000
_exptl_absorpt_correction_type none
_exptl_crystal_colour ' yellow '
_exptl_crystal_density_diffrn 1.187
_exptl_crystal_density_method 'Not Measured'
_exptl_crystal_description plate
_exptl_crystal_F_000 1600
_exptl_crystal_size_max 0.32
_exptl_crystal_size_mid 0.21
_exptl_crystal_size_min 0.11
_refine_diff_density_max 1.280
_refine_diff_density_min -0.550
_refine_ls_extinction_method none
_refine_ls_goodness_of_fit_ref 1.123
_refine_ls_hydrogen_treatment constr
_refine_ls_matrix_type full
_refine_ls_number_parameters 433
_refine_ls_number_reflns 4655
_refine_ls_number_restraints 0
_refine_ls_R_factor_all 0.1623
_refine_ls_R_factor_gt 0.0737
_refine_ls_shift/su_max 0.001
_refine_ls_structure_factor_coef F
_refine_ls_weighting_details
;
 1.93 -1.24 1.24 -0.966E-01 -0.251'

 Method, part 1, Chebychev polynomial, (Watkin, 1994, Prince, 1982)
 [weight] = 1.0/[A~0~*T~0~(x)+A~1~*T~1~(x) ... +A~n-1~]*T~n-1~(x)]
 where A~i~ are the Chebychev coefficients listed below and x= Fcalc/Fmax
 Method = Robust Weighting (Prince, 1982)
 W = [weight] * [1-(deltaF/6*sigmaF)^2^]^2^
 A~i~ are:
 1.93 -1.24 1.24 -0.966E-01 -0.251
;
_refine_ls_weighting_scheme calc
_refine_ls_wR_factor_gt 0.0621
_refine_ls_wR_factor_ref 0.0712
_reflns_number_gt 4655
_reflns_number_total 9539
_reflns_threshold_expression i>2.00u(i)
_cod_data_source_file om050271osi20050411_033007.cif
_cod_data_source_block C76H130Al2O14S2Ti2
_cod_depositor_comments
;
The following automatic conversions were performed:

'_symmetry_cell_setting' value 'Monoclinic' changed to 'monoclinic'
according to /home/saulius/struct/CIF-dictionaries/cif_core.dic
dictionary named 'cif_core.dic' version 2.4.1 from 2010-06-29.

Automatic conversion script
Id: cif_fix_values 1715 2011-07-08 13:25:40Z adriana 
;
_cod_original_sg_symbol_H-M 'P 21/c'
_cod_original_formula_sum 'C76 H130 Al2 O14 S2 Ti2 '
_cod_database_code 4075898

loop_
_symmetry_equiv_pos_as_xyz
x,y,z
-x,1/2+y,1/2-z
-x,-y,-z
x,1/2-y,1/2+z

loop_
_atom_site_aniso_label
_atom_site_aniso_U_11
_atom_site_aniso_U_22
_atom_site_aniso_U_33
_atom_site_aniso_U_23
_atom_site_aniso_U_13
_atom_site_aniso_U_12
Ti1 0.0186(3) 0.0223(4) 0.0206(4) -0.0005(3) 0.0006(3) -0.0017(3)
S1 0.0199(5) 0.0223(5) 0.0171(5) -0.0039(4) 0.0009(4) -0.0013(4)
Al1 0.0149(6) 0.0182(6) 0.0225(6) -0.0049(5) -0.0011(5) -0.0003(5)
O1 0.0163(13) 0.0150(13) 0.0204(14) -0.0007(11) 0.0003(11) 0.0021(11)
O2 0.0227(15) 0.0186(15) 0.0289(16) 0.0003(13) -0.0012(12) 0.0030(12)
O3 0.0287(16) 0.0406(19) 0.0299(17) 0.0108(15) -0.0060(13) -0.0003(15)
O4 0.0250(15) 0.0318(17) 0.0230(15) 0.0029(13) 0.0021(12) -0.0065(13)
O5 0.0128(13) 0.0228(16) 0.0270(15) -0.0077(12) -0.0011(11) -0.0003(11)
O11 0.0205(14) 0.0253(16) 0.0267(15) -0.0086(13) 0.0008(12) -0.0042(12)
O21 0.0248(15) 0.0170(14) 0.0222(15) -0.0061(12) 0.0000(12) -0.0015(12)
C1 0.022(2) 0.019(2) 0.024(2) -0.0006(17) 0.0037(16) 0.0043(17)
C2 0.027(2) 0.030(3) 0.035(2) 0.000(2) 0.0043(19) 0.0052(19)
C3 0.032(2) 0.026(2) 0.038(3) 0.005(2) -0.001(2) 0.009(2)
C4 0.046(3) 0.027(3) 0.051(3) 0.011(2) 0.004(2) 0.010(2)
C5 0.052(4) 0.081(5) 0.049(4) 0.023(3) -0.004(3) 0.004(3)
C6 0.102(7) 0.078(6) 0.111(7) 0.042(5) -0.050(6) -0.034(5)
C7 0.062(4) 0.041(3) 0.035(3) 0.002(2) 0.020(3) -0.011(3)
C8 0.065(4) 0.064(4) 0.037(3) -0.009(3) 0.014(3) -0.014(3)
C9 0.0108(18) 0.031(2) 0.031(2) -0.0075(19) -0.0006(16) 0.0026(17)
C10 0.025(2) 0.035(3) 0.036(3) -0.001(2) 0.000(2) -0.003(2)
C11 0.023(2) 0.027(2) 0.0189(19) -0.0027(17) 0.0031(16) -0.0050(18)
C12 0.018(2) 0.026(2) 0.023(2) -0.0056(17) -0.0034(16) -0.0025(17)
C13 0.022(2) 0.032(2) 0.023(2) -0.0091(18) 0.0018(17) -0.0037(18)
C14 0.030(2) 0.033(3) 0.021(2) -0.0136(19) 0.0008(17) -0.002(2)
C15 0.029(2) 0.028(2) 0.019(2) -0.0040(18) -0.0018(17) -0.0064(19)
C16 0.021(2) 0.029(2) 0.019(2) -0.0038(18) 0.0032(16) -0.0062(18)
C21 0.023(2) 0.024(2) 0.0176(19) 0.0019(17) 0.0013(15) -0.0023(17)
C22 0.0175(19) 0.021(2) 0.020(2) -0.0054(17) 0.0054(15) -0.0014(16)
C23 0.028(2) 0.029(2) 0.0180(19) -0.0028(18) 0.0004(17) 0.0016(18)
C24 0.037(2) 0.027(2) 0.023(2) 0.0029(18) 0.0023(18) 0.004(2)
C25 0.037(3) 0.019(2) 0.028(2) -0.0054(18) 0.0061(19) -0.0018(18)
C26 0.025(2) 0.021(2) 0.025(2) -0.0031(17) 0.0041(17) -0.0066(17)
C151 0.027(2) 0.034(3) 0.028(2) -0.006(2) 0.0011(18) -0.0138(19)
C152 0.028(2) 0.035(3) 0.021(2) -0.0100(19) -0.0006(17) -0.0106(19)
C153 0.020(2) 0.037(3) 0.031(2) -0.002(2) -0.0022(17) -0.006(2)
C154 0.032(3) 0.067(4) 0.033(3) -0.014(3) 0.004(2) -0.025(3)
C155 0.047(3) 0.039(3) 0.035(3) -0.001(2) -0.005(2) -0.018(2)
C156 0.023(2) 0.068(4) 0.053(3) 0.008(3) 0.003(2) 0.006(3)
C157 0.032(3) 0.051(3) 0.033(3) -0.004(2) -0.005(2) 0.000(2)
C158 0.034(3) 0.035(3) 0.044(3) 0.000(2) 0.003(2) 0.003(2)
C251 0.062(4) 0.015(2) 0.038(3) 0.002(2) 0.008(2) -0.001(2)
C252 0.083(5) 0.037(4) 0.076(5) -0.007(3) 0.015(4) -0.006(3)
C253 0.062(4) 0.034(3) 0.092(5) -0.002(3) 0.037(4) -0.001(3)
C254 0.334(17) 0.028(4) 0.059(5) 0.001(4) 0.074(8) 0.002(6)
C255 0.093(6) 0.046(4) 0.129(8) -0.010(5) 0.031(5) -0.025(4)
C256 0.099(6) 0.058(5) 0.128(8) -0.046(5) 0.029(6) -0.003(5)
C257 0.33(2) 0.062(6) 0.099(8) 0.028(6) -0.035(10) -0.030(9)
C258 0.050(3) 0.041(3) 0.062(4) -0.009(3) 0.024(3) -0.002(3)

loop_
_atom_site_label
_atom_site_type_symbol
_atom_site_thermal_displace_type
_atom_site_fract_x
_atom_site_fract_y
_atom_site_fract_z
_atom_site_occupancy
_atom_site_U_iso_or_equiv
Ti1 Ti Uani 0.02107(8) 0.07723(4) 0.68731(4) 1.000 0.0205(2)
S1 S Uani 0.26948(11) 0.14444(5) 0.63636(5) 1.000 0.0198(3)
Al1 Al Uani 0.03274(13) 0.04678(6) 0.54691(6) 1.000 0.0185(3)
O1 O Uani -0.0719(3) 0.09724(12) 0.60241(13) 1.000 0.0172(8)
O2 O Uani 0.0868(3) 0.01366(13) 0.62202(14) 1.000 0.0234(9)
O3 O Uani 0.1637(3) 0.05327(16) 0.74084(15) 1.000 0.0331(10)
O4 O Uani -0.1411(3) 0.04483(14) 0.72267(14) 1.000 0.0266(9)
O5 O Uani -0.1236(3) 0.01455(13) 0.50414(14) 1.000 0.0209(8)
O11 O Uani 0.0037(3) 0.15959(13) 0.71605(14) 1.000 0.0242(9)
O21 O Uani 0.1447(3) 0.10383(13) 0.51253(13) 1.000 0.0213(8)
C1 C Uani -0.1547(4) 0.15187(19) 0.58783(19) 1.000 0.0217(12)
C2 C Uani -0.3004(5) 0.1547(2) 0.6237(2) 1.000 0.0307(14)
C3 C Uani 0.1462(5) -0.0465(2) 0.6365(2) 1.000 0.0320(14)
C4 C Uani 0.0314(6) -0.0858(2) 0.6672(3) 1.000 0.0413(17)
C5 C Uani 0.3128(7) 0.0351(3) 0.7579(3) 1.000 0.061(3)
C6 C Uani 0.3582(10) 0.0657(4) 0.8145(5) 1.000 0.097(4)
C7 C Uani -0.1851(7) 0.0254(3) 0.7827(3) 1.000 0.0459(19)
C8 C Uani -0.1807(7) 0.0747(3) 0.8319(3) 1.000 0.055(2)
C9 C Uani -0.2827(4) 0.0174(2) 0.5164(2) 1.000 0.0243(11)
C10 C Uani -0.3251(5) -0.0138(2) 0.5772(2) 1.000 0.0320(16)
C11 C Uani 0.2545(5) 0.1947(2) 0.70217(19) 1.000 0.0230(11)
C12 C Uani 0.1169(4) 0.1968(2) 0.73258(19) 1.000 0.0224(12)
C13 C Uani 0.0997(5) 0.2408(2) 0.7813(2) 1.000 0.0257(12)
C14 C Uani 0.2170(5) 0.2776(2) 0.7985(2) 1.000 0.0280(14)
C15 C Uani 0.3555(5) 0.2748(2) 0.7701(2) 1.000 0.0253(12)
C16 C Uani 0.3718(4) 0.2326(2) 0.72033(19) 1.000 0.0230(12)
C21 C Uani 0.2074(4) 0.1938(2) 0.57348(19) 1.000 0.0215(11)
C22 C Uani 0.1523(4) 0.16540(19) 0.51845(19) 1.000 0.0195(11)
C23 C Uani 0.1094(5) 0.2034(2) 0.46867(19) 1.000 0.0250(11)
C24 C Uani 0.1197(5) 0.2671(2) 0.4732(2) 1.000 0.0290(12)
C25 C Uani 0.1716(5) 0.2955(2) 0.5283(2) 1.000 0.0280(14)
C26 C Uani 0.2140(5) 0.2571(2) 0.5779(2) 1.000 0.0237(12)
C151 C Uani 0.4795(5) 0.3197(2) 0.7896(2) 1.000 0.0297(14)
C152 C Uani 0.5056(5) 0.3210(2) 0.8624(2) 1.000 0.0280(14)
C153 C Uani 0.5741(5) 0.2674(2) 0.8993(2) 1.000 0.0293(14)
C154 C Uani 0.6235(6) 0.3079(3) 0.7537(2) 1.000 0.0440(19)
C155 C Uani 0.4254(6) 0.3853(2) 0.7720(2) 1.000 0.0404(17)
C156 C Uani 0.7463(5) 0.2634(3) 0.8926(3) 1.000 0.0480(18)
C157 C Uani 0.5446(5) 0.2794(3) 0.9699(2) 1.000 0.0387(17)
C158 C Uani 0.5066(6) 0.2043(2) 0.8828(3) 1.000 0.0377(17)
C251 C Uani 0.1814(6) 0.3656(2) 0.5350(2) 1.000 0.0383(18)
C252 C Uani 0.0792(8) 0.3911(3) 0.5850(4) 1.000 0.065(3)
C253 C Uani -0.1000(8) 0.3845(3) 0.5797(4) 1.000 0.063(2)
C254 C Uani 0.1795(17) 0.3972(3) 0.4729(4) 1.000 0.140(6)
C255 C Uani 0.3450(10) 0.3805(3) 0.5577(5) 1.000 0.089(4)
C256 C Uani -0.1492(10) 0.4219(4) 0.6309(5) 1.000 0.095(4)
C257 C Uani -0.174(2) 0.4051(5) 0.5185(6) 1.000 0.164(7)
C258 C Uani -0.1440(7) 0.3182(3) 0.5895(3) 1.000 0.0509(19)
H1 H Uiso -0.17580 0.15300 0.54300 1.000 0.0500
H2 H Uiso -0.35260 0.19160 0.61270 1.000 0.0500
H3 H Uiso 0.23170 -0.04220 0.66480 1.000 0.0500
H4 H Uiso 0.07230 -0.12560 0.67730 1.000 0.0500
H5 H Uiso 0.31610 -0.00930 0.76380 1.000 0.0500
H6 H Uiso 0.45510 0.05270 0.82580 1.000 0.0500
H7 H Uiso -0.11960 -0.00830 0.79620 1.000 0.0500
H8 H Uiso -0.21270 0.05880 0.87140 1.000 0.0500
H9 H Uiso -0.33390 -0.00310 0.48180 1.000 0.0500
H10 H Uiso -0.43020 -0.01070 0.58300 1.000 0.0500
H13 H Uiso 0.01020 0.24420 0.80170 1.000 0.0500
H14 H Uiso 0.20300 0.30620 0.83070 1.000 0.0500
H15 H Uiso 0.66060 0.26870 0.76270 1.000 0.0500
H16 H Uiso 0.46080 0.22960 0.69980 1.000 0.0500
H23 H Uiso 0.07270 0.18600 0.43130 1.000 0.0500
H24 H Uiso 0.09230 0.29050 0.43850 1.000 0.0500
H25 H Uiso 0.08340 0.39160 0.45340 1.000 0.0500
H26 H Uiso 0.24840 0.27500 0.61540 1.000 0.0500
H151 H Uiso 0.56650 0.35690 0.87120 1.000 0.0500
H152 H Uiso 0.40950 0.32920 0.88160 1.000 0.0500
H251 H Uiso 0.10320 0.43450 0.58820 1.000 0.0500
H252 H Uiso 0.11150 0.37240 0.62460 1.000 0.0500
H253 H Uiso -0.09630 0.18780 0.59850 1.000 0.0500
H254 H Uiso -0.28070 0.15450 0.66850 1.000 0.0500
H255 H Uiso -0.36020 0.11960 0.61290 1.000 0.0500
H256 H Uiso 0.18020 -0.06640 0.59820 1.000 0.0500
H257 H Uiso -0.05210 -0.09060 0.63980 1.000 0.0500
H258 H Uiso -0.00050 -0.06660 0.70630 1.000 0.0500
H259 H Uiso 0.38090 0.04550 0.72400 1.000 0.0500
H260 H Uiso 0.28930 0.05410 0.84780 1.000 0.0500
H261 H Uiso 0.35380 0.10880 0.80810 1.000 0.0500
H262 H Uiso -0.28460 0.00830 0.78000 1.000 0.0500
H263 H Uiso -0.24610 0.10760 0.81860 1.000 0.0500
H264 H Uiso -0.08170 0.09040 0.83540 1.000 0.0500
H265 H Uiso -0.31280 0.05930 0.51780 1.000 0.0500
H266 H Uiso -0.27500 0.00560 0.61210 1.000 0.0500
H267 H Uiso -0.29740 -0.05670 0.57600 1.000 0.0500
H268 H Uiso 0.69470 0.33930 0.76500 1.000 0.0500
H269 H Uiso 0.60250 0.31190 0.70860 1.000 0.0500
H270 H Uiso 0.40620 0.38740 0.72750 1.000 0.0500
H271 H Uiso 0.49850 0.41500 0.78380 1.000 0.0500
H272 H Uiso 0.33420 0.39410 0.79450 1.000 0.0500
H273 H Uiso 0.78290 0.22950 0.91680 1.000 0.0500
H274 H Uiso 0.78870 0.30110 0.90860 1.000 0.0500
H275 H Uiso 0.77060 0.25870 0.84920 1.000 0.0500
H276 H Uiso 0.43950 0.28220 0.97630 1.000 0.0500
H277 H Uiso 0.59020 0.31780 0.98160 1.000 0.0500
H278 H Uiso 0.58500 0.24690 0.99490 1.000 0.0500
H279 H Uiso 0.40200 0.20540 0.88660 1.000 0.0500
H280 H Uiso 0.54750 0.17280 0.90990 1.000 0.0500
H281 H Uiso 0.53240 0.19390 0.83920 1.000 0.0500
H282 H Uiso 0.25410 0.38010 0.44600 1.000 0.0500
H283 H Uiso 0.19710 0.44030 0.47870 1.000 0.0500
H284 H Uiso 0.35580 0.42500 0.56240 1.000 0.0500
H285 H Uiso 0.41470 0.36540 0.52580 1.000 0.0500
H286 H Uiso 0.36380 0.36010 0.59800 1.000 0.0500
H287 H Uiso -0.25980 0.42190 0.63170 1.000 0.0500
H288 H Uiso -0.11760 0.46520 0.62360 1.000 0.0500
H289 H Uiso -0.11150 0.40780 0.67100 1.000 0.0500
H290 H Uiso -0.29150 0.39760 0.52670 1.000 0.0500
H291 H Uiso -0.15040 0.38150 0.48420 1.000 0.0500
H292 H Uiso -0.16840 0.44900 0.51350 1.000 0.0500
H293 H Uiso -0.25120 0.31370 0.58720 1.000 0.0500
H294 H Uiso -0.10980 0.30400 0.63220 1.000 0.0500
H295 H Uiso -0.09660 0.29210 0.55770 1.000 0.0500

loop_
_atom_type_symbol
_atom_type_description
_atom_type_scat_dispersion_real
_atom_type_scat_dispersion_imag
_atom_type_scat_source
Ti Ti 0.2776 0.4457 'International Tables Vol C Tables 4.2.6.8 and 6.1.1.4'
S S 0.1246 0.1234 'International Tables Vol C Tables 4.2.6.8 and 6.1.1.4'
O O 0.0106 0.0060 'International Tables Vol C Tables 4.2.6.8 and 6.1.1.4'
Al Al 0.0645 0.0514 'International Tables Vol C Tables 4.2.6.8 and 6.1.1.4'
H H 0.0000 0.0000 'International Tables Vol C Tables 4.2.6.8 and 6.1.1.4'
C C 0.0033 0.0016 'International Tables Vol C Tables 4.2.6.8 and 6.1.1.4'

loop_
_geom_angle_atom_site_label_1
_geom_angle_atom_site_label_2
_geom_angle_atom_site_label_3
_geom_angle
_geom_angle_site_symmetry_1
_geom_angle_site_symmetry_3
_geom_angle_publ_flag
S1 Ti1 O1 83.05(9) . . yes
S1 Ti1 O2 82.07(9) . . yes
S1 Ti1 O3 80.01(11) . . yes
S1 Ti1 O4 172.67(11) . . yes
S1 Ti1 O11 72.99(9) . . yes
O1 Ti1 O2 70.53(12) . . yes
O1 Ti1 O3 156.61(13) . . yes
O1 Ti1 O4 96.86(13) . . yes
O1 Ti1 O11 92.67(12) . . yes
O2 Ti1 O3 91.16(14) . . yes
O2 Ti1 O4 104.85(13) . . yes
O2 Ti1 O11 151.55(13) . . yes
O3 Ti1 O4 101.99(14) . . yes
O3 Ti1 O11 97.63(15) . . yes
O4 Ti1 O11 99.71(13) . . yes
Ti1 S1 C11 87.53(15) . . yes
Ti1 S1 C21 109.82(13) . . yes
C11 S1 C21 100.8(2) . . yes
O1 Al1 O2 79.45(13) . . yes
O1 Al1 O5 98.42(14) . . yes
O1 Al1 O21 97.96(14) . . yes
O1 Al1 O5 171.46(14) . 3_556 yes
O2 Al1 O5 119.32(15) . . yes
O2 Al1 O21 119.41(14) . . yes
O2 Al1 O5 95.97(14) . 3_556 yes
O5 Al1 O21 120.89(15) . . yes
O5 Al1 O5 77.42(13) . 3_556 yes
O5 Al1 O21 90.58(14) 3_556 . yes
Ti1 O1 Al1 102.87(13) . . yes
Ti1 O1 C1 125.5(2) . . yes
Al1 O1 C1 128.0(2) . . yes
Ti1 O2 Al1 104.24(14) . . yes
Ti1 O2 C3 125.3(2) . . yes
Al1 O2 C3 130.1(3) . . yes
Ti1 O3 C5 154.6(3) . . yes
Ti1 O4 C7 137.3(3) . . yes
Al1 O5 C9 131.1(3) . . yes
Al1 O5 Al1 102.58(14) . 3_556 yes
Al1 O5 C9 123.8(2) 3_556 . yes
Ti1 O11 C12 125.9(2) . . yes
Al1 O21 C22 133.8(3) . . yes
O1 C1 C2 112.1(3) . . yes
O2 C3 C4 110.7(4) . . yes
O3 C5 C6 110.1(6) . . yes
O4 C7 C8 114.1(5) . . yes
O5 C9 C10 112.8(3) . . yes
S1 C11 C12 116.8(3) . . yes
S1 C11 C16 121.3(3) . . yes
C12 C11 C16 121.8(4) . . no
O11 C12 C11 122.2(4) . . yes
O11 C12 C13 120.6(3) . . yes
C11 C12 C13 117.2(4) . . no
C12 C13 C14 120.0(4) . . no
C13 C14 C15 123.5(4) . . no
C14 C15 C16 116.8(4) . . no
C14 C15 C151 120.7(4) . . no
C16 C15 C151 122.4(4) . . no
C11 C16 C15 120.7(4) . . no
S1 C21 C22 117.2(3) . . yes
S1 C21 C26 122.2(3) . . yes
C22 C21 C26 120.6(4) . . no
O21 C22 C21 122.1(4) . . yes
O21 C22 C23 120.4(4) . . yes
C21 C22 C23 117.4(4) . . no
C22 C23 C24 121.4(4) . . no
C23 C24 C25 121.3(4) . . no
C24 C25 C26 116.9(4) . . no
C24 C25 C251 122.4(4) . . no
C26 C25 C251 120.7(4) . . no
C21 C26 C25 122.4(4) . . no
H1 C1 H253 108.19 . . no
O1 C1 H1 109.34 . . no
O1 C1 H253 109.63 . . no
C2 C1 H1 108.77 . . no
C2 C1 H253 108.74 . . no
C1 C2 H255 109.53 . . no
H2 C2 H254 109.29 . . no
C1 C2 H254 109.55 . . no
C1 C2 H2 109.71 . . no
H254 C2 H255 109.30 . . no
H2 C2 H255 109.44 . . no
H3 C3 H256 107.57 . . no
C4 C3 H256 109.31 . . no
O2 C3 H3 109.46 . . no
O2 C3 H256 110.21 . . no
C4 C3 H3 109.57 . . no
H257 C4 H258 109.13 . . no
C3 C4 H257 110.23 . . no
C3 C4 H258 109.46 . . no
C3 C4 H4 110.15 . . no
H4 C4 H258 108.18 . . no
H4 C4 H257 109.65 . . no
O3 C5 H259 110.04 . . no
O3 C5 H5 109.31 . . no
C6 C5 H259 109.26 . . no
H5 C5 H259 107.80 . . no
C6 C5 H5 110.26 . . no
C5 C6 H261 109.25 . . no
H6 C6 H260 109.34 . . no
C5 C6 H6 109.41 . . no
C5 C6 H260 107.69 . . no
H6 C6 H261 111.64 . . no
H260 C6 H261 109.43 . . no
H7 C7 H262 106.56 . . no
O4 C7 H7 108.43 . . no
C8 C7 H262 109.65 . . no
C8 C7 H7 108.61 . . no
O4 C7 H262 109.18 . . no
C7 C8 H264 109.31 . . no
C7 C8 H263 108.31 . . no
C7 C8 H8 110.11 . . no
H263 C8 H264 108.98 . . no
H8 C8 H263 109.68 . . no
H8 C8 H264 110.42 . . no
C10 C9 H265 109.36 . . no
O5 C9 H9 108.08 . . no
O5 C9 H265 109.08 . . no
C10 C9 H9 108.33 . . no
H9 C9 H265 109.17 . . no
H266 C10 H267 108.87 . . no
C9 C10 H266 109.73 . . no
C9 C10 H10 109.48 . . no
H10 C10 H267 109.10 . . no
C9 C10 H267 110.24 . . no
H10 C10 H266 109.40 . . no
C12 C13 H13 119.69 . . no
C14 C13 H13 120.35 . . no
C15 C14 H14 118.08 . . no
C13 C14 H14 118.38 . . no
C11 C16 H16 119.52 . . no
C15 C16 H16 119.77 . . no
C24 C23 H23 118.96 . . no
C22 C23 H23 119.65 . . no
C23 C24 H24 118.38 . . no
C25 C24 H24 120.33 . . no
C25 C26 H26 118.53 . . no
C21 C26 H26 119.11 . . no
C15 C151 C154 112.2(4) . . no
C15 C151 C155 107.0(4) . . no
C152 C151 C154 111.7(4) . . no
C15 C151 C152 112.5(4) . . no
C152 C151 C155 105.4(3) . . no
C154 C151 C155 107.6(4) . . no
C151 C152 C153 123.3(4) . . no
C152 C153 C157 107.1(4) . . no
C152 C153 C158 113.9(4) . . no
C156 C153 C157 105.9(4) . . no
C152 C153 C156 113.3(4) . . no
C156 C153 C158 108.8(4) . . no
C157 C153 C158 107.5(4) . . no
C25 C251 C255 106.5(4) . . no
C254 C251 C255 100.4(7) . . no
C252 C251 C254 116.4(6) . . no
C252 C251 C255 106.5(5) . . no
C25 C251 C252 113.2(4) . . no
C25 C251 C254 112.3(4) . . no
C151 C152 H151 106.64 . . no
C151 C152 H152 106.55 . . no
C153 C152 H151 106.73 . . no
C251 C252 C253 121.9(6) . . no
H151 C152 H152 106.02 . . no
C153 C152 H152 106.51 . . no
C252 C253 C257 117.7(9) . . no
C252 C253 C258 109.7(5) . . no
C256 C253 C258 110.9(7) . . no
C257 C253 C258 106.5(7) . . no
C256 C253 C257 109.9(8) . . no
C252 C253 C256 102.2(6) . . no
C151 C154 H15 110.85 . . no
C151 C154 H268 108.88 . . no
C151 C154 H269 108.02 . . no
H15 C154 H268 110.93 . . no
H15 C154 H269 110.36 . . no
H268 C154 H269 107.71 . . no
C151 C155 H270 109.55 . . no
C151 C155 H271 110.07 . . no
C151 C155 H272 109.24 . . no
H270 C155 H271 110.22 . . no
H270 C155 H272 108.83 . . no
H271 C155 H272 108.90 . . no
C153 C156 H273 109.59 . . no
C153 C156 H274 108.25 . . no
C153 C156 H275 109.14 . . no
H273 C156 H274 109.43 . . no
H273 C156 H275 110.70 . . no
H274 C156 H275 109.69 . . no
C153 C157 H276 108.85 . . no
C153 C157 H277 108.69 . . no
C153 C157 H278 110.13 . . no
H276 C157 H277 109.24 . . no
H276 C157 H278 110.09 . . no
H277 C157 H278 109.81 . . no
C153 C158 H279 110.54 . . no
C153 C158 H280 110.39 . . no
C153 C158 H281 108.88 . . no
H279 C158 H280 110.19 . . no
H279 C158 H281 109.12 . . no
H280 C158 H281 107.65 . . no
C251 C252 H251 105.60 . . no
C251 C252 H252 105.50 . . no
C253 C252 H251 108.17 . . no
C253 C252 H252 108.37 . . no
H251 C252 H252 106.29 . . no
C251 C254 H25 109.03 . . no
C251 C254 H282 109.94 . . no
C251 C254 H283 109.81 . . no
H25 C254 H282 109.21 . . no
H25 C254 H283 109.01 . . no
H282 C254 H283 109.82 . . no
C251 C255 H284 109.01 . . no
C251 C255 H285 108.83 . . no
C251 C255 H286 109.24 . . no
H284 C255 H285 109.72 . . no
H284 C255 H286 110.17 . . no
H285 C255 H286 109.85 . . no
C253 C256 H287 109.14 . . no
C253 C256 H288 109.33 . . no
C253 C256 H289 112.16 . . no
H287 C256 H288 106.83 . . no
H287 C256 H289 109.50 . . no
H288 C256 H289 109.74 . . no
C253 C257 H290 104.12 . . no
C253 C257 H291 114.00 . . no
C253 C257 H292 111.28 . . no
H290 C257 H291 105.87 . . no
H290 C257 H292 102.61 . . no
H291 C257 H292 117.21 . . no
C253 C258 H293 110.55 . . no
C253 C258 H294 109.77 . . no
C253 C258 H295 110.06 . . no
H293 C258 H294 108.39 . . no
H293 C258 H295 110.15 . . no
H294 C258 H295 107.86 . . no

loop_
_geom_bond_atom_site_label_1
_geom_bond_atom_site_label_2
_geom_bond_distance
_geom_bond_site_symmetry_2
_geom_bond_publ_flag
Ti1 S1 2.888(2) . yes
Ti1 O1 2.024(3) . yes
Ti1 O2 2.043(3) . yes
Ti1 O3 1.786(3) . yes
Ti1 O4 1.790(3) . yes
Ti1 O11 1.898(3) . yes
S1 C11 1.775(4) . yes
S1 C21 1.796(4) . yes
Al1 O1 1.866(3) . yes
Al1 O2 1.808(3) . yes
Al1 O5 1.812(3) . yes
Al1 O21 1.759(3) . yes
Al1 O5 1.904(3) 3_556 yes
O1 C1 1.436(5) . yes
O2 C3 1.446(5) . yes
O3 C5 1.445(7) . yes
O4 C7 1.397(7) . yes
O5 C9 1.461(5) . yes
O11 C12 1.347(5) . yes
O21 C22 1.346(5) . yes
C1 C2 1.522(6) . no
C3 C4 1.493(7) . no
C5 C6 1.427(12) . no
C7 C8 1.494(9) . no
C9 C10 1.505(6) . no
C11 C12 1.401(6) . no
C11 C16 1.393(6) . no
C12 C13 1.415(6) . no
C13 C14 1.374(6) . no
C14 C15 1.390(6) . no
C15 C16 1.404(6) . no
C15 C151 1.539(6) . no
C21 C22 1.406(6) . no
C21 C26 1.381(6) . no
C22 C23 1.391(6) . no
C23 C24 1.391(6) . no
C24 C25 1.397(6) . no
C25 C26 1.392(6) . no
C25 C251 1.533(6) . no
C1 H253 0.9682 . no
C1 H1 0.9660 . no
C2 H254 0.9627 . no
C2 H255 0.9613 . no
C2 H2 0.9582 . no
C3 H256 0.9692 . no
C3 H3 0.9779 . no
C4 H4 0.9642 . no
C4 H258 0.9710 . no
C4 H257 0.9534 . no
C5 H5 0.9738 . no
C5 H259 0.9729 . no
C6 H260 0.9746 . no
C6 H261 0.9476 . no
C6 H6 0.9478 . no
C7 H262 0.9727 . no
C7 H7 0.9826 . no
C8 H264 0.9583 . no
C8 H263 0.9679 . no
C8 H8 0.9501 . no
C9 H9 0.9713 . no
C9 H265 0.9511 . no
C10 H266 0.9607 . no
C10 H10 0.9587 . no
C10 H267 0.9660 . no
C13 H13 0.9201 . no
C14 H14 0.9311 . no
C16 H16 0.9168 . no
C23 H23 0.9349 . no
C24 H24 0.9253 . no
C26 H26 0.9347 . no
C151 C152 1.556(6) . no
C151 C154 1.529(7) . no
C151 C155 1.552(6) . no
C152 C153 1.531(6) . no
C153 C156 1.563(6) . no
C153 C157 1.540(6) . no
C153 C158 1.540(6) . no
C251 C252 1.511(9) . no
C251 C254 1.482(9) . no
C251 C255 1.583(11) . no
C252 C253 1.626(10) . no
C152 H151 0.9718 . no
C152 H152 0.9753 . no
C253 C258 1.510(9) . no
C253 C256 1.427(13) . no
C253 C257 1.520(16) . no
C154 H15 0.9348 . no
C154 H268 0.9664 . no
C154 H269 0.9750 . no
C155 H270 0.9568 . no
C155 H271 0.9550 . no
C155 H272 0.9713 . no
C156 H273 0.9551 . no
C156 H274 0.9650 . no
C156 H275 0.9500 . no
C157 H276 0.9600 . no
C157 H277 0.9625 . no
C157 H278 0.9536 . no
C158 H279 0.9474 . no
C158 H280 0.9650 . no
C158 H281 0.9783 . no
C252 H251 0.9704 . no
C252 H252 0.9739 . no
C254 H25 0.9654 . no
C254 H282 0.9582 . no
C254 H283 0.9582 . no
C255 H284 0.9775 . no
C255 H285 0.9809 . no
C255 H286 0.9746 . no
C256 H287 0.9976 . no
C256 H288 0.9959 . no
C256 H289 0.9619 . no
C257 H290 1.0869 . no
C257 H291 0.9144 . no
C257 H292 0.9617 . no
C258 H293 0.9726 . no
C258 H294 1.0012 . no
C258 H295 0.9797 . no

loop_
_geom_torsion_atom_site_label_1
_geom_torsion_atom_site_label_2
_geom_torsion_atom_site_label_3
_geom_torsion_atom_site_label_4
_geom_torsion
_geom_torsion_site_symmetry_1
_geom_torsion_site_symmetry_3
_geom_torsion_site_symmetry_4
_geom_torsion_publ_flag
O1 Ti1 S1 C11 121.94(17) . . . no
O1 Ti1 S1 C21 21.33(17) . . . no
O2 Ti1 S1 C11 -166.85(17) . . . no
O2 Ti1 S1 C21 92.55(17) . . . no
O3 Ti1 S1 C11 -74.25(18) . . . no
O3 Ti1 S1 C21 -174.86(19) . . . no
O11 Ti1 S1 C11 26.98(17) . . . no
O11 Ti1 S1 C21 -73.62(18) . . . no
S1 Ti1 O1 Al1 71.58(11) . . . no
S1 Ti1 O1 C1 -88.2(3) . . . no
O2 Ti1 O1 Al1 -12.44(12) . . . no
O2 Ti1 O1 C1 -172.2(3) . . . no
O3 Ti1 O1 Al1 27.8(4) . . . no
O3 Ti1 O1 C1 -132.0(4) . . . no
O4 Ti1 O1 Al1 -115.81(15) . . . no
O4 Ti1 O1 C1 84.4(3) . . . no
O11 Ti1 O1 Al1 144.07(14) . . . no
O11 Ti1 O1 C1 -15.7(3) . . . no
S1 Ti1 O2 Al1 -72.48(12) . . . no
S1 Ti1 O2 C3 114.0(3) . . . no
O1 Ti1 O2 Al1 12.92(13) . . . no
O1 Ti1 O2 C3 -160.6(3) . . . no
O3 Ti1 O2 Al1 -152.22(16) . . . no
O3 Ti1 O2 C3 34.3(3) . . . no
O4 Ti1 O2 Al1 105.05(15) . . . no
O4 Ti1 O2 C3 -68.5(3) . . . no
O11 Ti1 O2 Al1 -43.8(3) . . . no
O11 Ti1 O2 C3 142.7(3) . . . no
S1 Ti1 O3 C5 -37.6(8) . . . no
O1 Ti1 O3 C5 6.6(10) . . . no
O2 Ti1 O3 C5 44.1(8) . . . no
O4 Ti1 O3 C5 149.6(8) . . . no
O11 Ti1 O3 C5 -108.7(8) . . . no
O1 Ti1 O4 C7 -170.6(5) . . . no
O2 Ti1 O4 C7 117.8(5) . . . no
O3 Ti1 O4 C7 23.3(5) . . . no
O11 Ti1 O4 C7 -76.7(5) . . . no
S1 Ti1 O11 C12 -36.4(3) . . . no
O1 Ti1 O11 C12 -118.3(3) . . . no
O2 Ti1 O11 C12 -66.2(4) . . . no
O3 Ti1 O11 C12 40.7(3) . . . no
O4 Ti1 O11 C12 144.3(3) . . . no
Ti1 S1 C11 C12 -22.2(3) . . . no
Ti1 S1 C11 C16 161.2(4) . . . no
C21 S1 C11 C12 87.5(4) . . . no
C21 S1 C11 C16 -89.1(4) . . . no
Ti1 S1 C21 C22 -66.0(3) . . . no
Ti1 S1 C21 C26 114.6(3) . . . no
C11 S1 C21 C22 -157.3(3) . . . no
C11 S1 C21 C26 23.4(4) . . . no
O2 Al1 O1 Ti1 13.50(13) . . . no
O2 Al1 O1 C1 172.6(3) . . . no
O5 Al1 O1 Ti1 131.92(14) . . . no
O5 Al1 O1 C1 -69.0(3) . . . no
O21 Al1 O1 Ti1 -105.08(14) . . . no
O21 Al1 O1 C1 54.0(3) . . . no
O1 Al1 O2 Ti1 -13.45(13) . . . no
O1 Al1 O2 C3 159.6(3) . . . no
O5 Al1 O2 Ti1 -107.25(16) . . . no
O5 Al1 O2 C3 65.8(4) . . . no
O21 Al1 O2 Ti1 79.80(18) . . . no
O21 Al1 O2 C3 -107.1(3) . . . no
O5 Al1 O2 Ti1 173.85(13) 3_556 . . no
O5 Al1 O2 C3 -13.1(3) 3_556 . . no
O1 Al1 O5 C9 -10.3(4) . . . no
O1 Al1 O5 Al1 -172.40(14) . . 3_556 no
O2 Al1 O5 C9 72.2(4) . . . no
O2 Al1 O5 Al1 -89.82(18) . . 3_556 no
O21 Al1 O5 C9 -114.9(3) . . . no
O21 Al1 O5 Al1 83.02(19) . . 3_556 no
O5 Al1 O5 C9 162.1(3) 3_556 . . no
O5 Al1 O5 Al1 0.02(16) 3_556 . 3_556 no
O1 Al1 O21 C22 -4.1(4) . . . no
O2 Al1 O21 C22 -86.5(4) . . . no
O5 Al1 O21 C22 100.7(4) . . . no
O5 Al1 O21 C22 176.3(3) 3_556 . . no
O2 Al1 O5 Al1 118.76(15) . 3_556 3_556 no
O2 Al1 O5 C9 -77.5(3) . 3_556 3_556 no
O5 Al1 O5 Al1 0.02(17) . 3_556 3_556 no
O5 Al1 O5 C9 163.8(3) . 3_556 3_556 no
O21 Al1 O5 Al1 -121.59(16) . 3_556 3_556 no
O21 Al1 O5 C9 42.2(3) . 3_556 3_556 no
Ti1 O1 C1 C2 -66.8(4) . . . no
Al1 O1 C1 C2 138.4(3) . . . no
Ti1 O2 C3 C4 65.7(4) . . . no
Al1 O2 C3 C4 -106.1(4) . . . no
Ti1 O3 C5 C6 135.4(8) . . . no
Ti1 O4 C7 C8 59.9(7) . . . no
Al1 O5 C9 C10 -63.9(5) . . . no
Al1 O5 C9 C10 94.9(4) 3_556 . . no
Ti1 O11 C12 C11 34.5(5) . . . no
Ti1 O11 C12 C13 -146.6(3) . . . no
Al1 O21 C22 C21 71.0(5) . . . no
Al1 O21 C22 C23 -111.0(4) . . . no
C16 C11 C12 C13 2.3(6) . . . no
S1 C11 C12 O11 4.6(6) . . . no
S1 C11 C12 C13 -174.3(3) . . . no
S1 C11 C16 C15 176.2(3) . . . no
C12 C11 C16 C15 -0.3(6) . . . no
C16 C11 C12 O11 -178.8(4) . . . no
C11 C12 C13 C14 -2.4(6) . . . no
O11 C12 C13 C14 178.7(4) . . . no
C12 C13 C14 C15 0.5(7) . . . no
C13 C14 C15 C151 176.9(4) . . . no
C13 C14 C15 C16 1.5(7) . . . no
C14 C15 C16 C11 -1.6(6) . . . no
C14 C15 C151 C152 51.8(5) . . . no
C14 C15 C151 C154 178.8(4) . . . no
C14 C15 C151 C155 -63.5(5) . . . no
C16 C15 C151 C152 -133.0(4) . . . no
C16 C15 C151 C154 -6.1(6) . . . no
C16 C15 C151 C155 111.7(4) . . . no
C151 C15 C16 C11 -177.0(4) . . . no
S1 C21 C22 O21 0.4(5) . . . no
S1 C21 C22 C23 -177.6(3) . . . no
C26 C21 C22 O21 179.8(4) . . . no
C26 C21 C22 C23 1.8(6) . . . no
S1 C21 C26 C25 177.3(3) . . . no
C22 C21 C26 C25 -2.0(6) . . . no
O21 C22 C23 C24 -178.4(4) . . . no
C21 C22 C23 C24 -0.4(6) . . . no
C22 C23 C24 C25 -0.9(7) . . . no
C23 C24 C25 C26 0.8(7) . . . no
C23 C24 C25 C251 -178.9(4) . . . no
C24 C25 C26 C21 0.7(7) . . . no
C251 C25 C26 C21 -179.7(4) . . . no
C24 C25 C251 C252 115.3(5) . . . no
C24 C25 C251 C254 -19.1(9) . . . no
C26 C25 C251 C252 -64.3(6) . . . no
C26 C25 C251 C254 161.3(7) . . . no
C26 C25 C251 C255 52.4(6) . . . no
C24 C25 C251 C255 -128.0(6) . . . no
C152 C151 C154 H15 64.90 . . . no
C152 C151 C154 H268 -57.39 . . . no
C25 C251 C252 C253 -62.6(7) . . . no
C254 C251 C252 C253 69.8(9) . . . no
C255 C251 C252 C253 -179.3(6) . . . no
C15 C151 C154 H269 58.53 . . . no
C15 C151 C152 H151 -166.36 . . . no
C15 C151 C152 H152 -53.45 . . . no
C154 C151 C152 H151 66.39 . . . no
C154 C151 C152 H152 179.30 . . . no
C155 C151 C152 H151 -50.15 . . . no
C155 C151 C152 H152 62.76 . . . no
C15 C151 C154 H15 -62.48 . . . no
C15 C151 C154 H268 175.23 . . . no
C154 C151 C155 H272 -179.56 . . . no
C15 C151 C155 H271 179.20 . . . no
C15 C151 C155 H272 59.68 . . . no
C152 C151 C154 H269 -174.09 . . . no
C155 C151 C154 H15 -179.86 . . . no
C155 C151 C154 H268 57.85 . . . no
C155 C151 C154 H269 -58.85 . . . no
C15 C151 C155 H270 -59.45 . . . no
C152 C151 C155 H271 59.27 . . . no
C152 C151 C155 H272 -60.25 . . . no
C152 C151 C155 H270 -179.38 . . . no
C154 C151 C155 H271 -60.03 . . . no
C154 C151 C155 H270 61.31 . . . no
C251 C252 C253 C258 70.2(8) . . . no
C251 C252 C253 C257 -51.7(9) . . . no
C251 C252 C253 C256 -172.1(6) . . . no
H151 C152 C153 C156 -45.89 . . . no
H151 C152 C153 C157 70.48 . . . no
H151 C152 C153 C158 -170.85 . . . no
H152 C152 C153 C156 -158.82 . . . no
H152 C152 C153 C157 -42.45 . . . no
H152 C152 C153 C158 76.21 . . . no
C152 C153 C156 H273 179.48 . . . no
C152 C153 C156 H274 60.20 . . . no
C152 C153 C156 H275 -59.14 . . . no
C157 C153 C156 H273 62.43 . . . no
C157 C153 C156 H274 -56.85 . . . no
C157 C153 C156 H275 -176.19 . . . no
C158 C153 C156 H273 -52.84 . . . no
C158 C153 C156 H274 -172.11 . . . no
C158 C153 C156 H275 68.55 . . . no
C152 C153 C157 H276 58.89 . . . no
C152 C153 C157 H277 -59.99 . . . no
C152 C153 C157 H278 179.67 . . . no
C156 C153 C157 H276 -179.97 . . . no
C156 C153 C157 H277 61.14 . . . no
C156 C153 C157 H278 -59.20 . . . no
C158 C153 C157 H276 -63.84 . . . no
C158 C153 C157 H277 177.27 . . . no
C158 C153 C157 H278 56.94 . . . no
C152 C153 C158 H279 -52.84 . . . no
C152 C153 C158 H280 -175.01 . . . no
C152 C153 C158 H281 67.02 . . . no
C156 C153 C158 H279 179.84 . . . no
C156 C153 C158 H280 57.66 . . . no
C156 C153 C158 H281 -60.31 . . . no
C157 C153 C158 H279 65.60 . . . no
C157 C153 C158 H280 -56.58 . . . no
C157 C153 C158 H281 -174.55 . . . no
